data_1501721
loop_
_publ_author_name
'Bushmarinov, I. S.'
'Fedyanin, I. V.'
'Lyssenko, K. A.'
'Lapteva, V. L.'
'Pisarev, S. A.'
'Palyulin, V. A.'
'Zefirov, N. S.'
'Antipin, M. Yu'

_publ_section_title
;
 The &quot;hockey sticks&quot; effect revisited: the conformational and
 electronic properties of 3,7-dithia-1,5-diazabicyclo[3.3.1]nonane from
 the QTAIM perspective.
;
_journal_issue 45
_journal_name_full 'The journal of physical chemistry. A'
_journal_page_first 12738
_journal_page_last 12745
_journal_paper_doi 10.1021/jp203730b
_journal_volume 115
_journal_year 2011
_chemical_formula_moiety 'C5 H10 N2 S2'
_chemical_formula_sum 'C5 H10 N2 S2'
_chemical_formula_weight 162.27
_chemical_name_systematic
; 
 ? 
;
_space_group_IT_number 15
_symmetry_cell_setting monoclinic
_symmetry_space_group_name_Hall '-C 2yc'
_symmetry_space_group_name_H-M 'C 1 2/c 1'
_atom_sites_solution_hydrogens difmap
_atom_sites_solution_primary direct
_atom_sites_solution_secondary direct
_audit_creation_method SHELXL-97
_cell_angle_alpha 90.00
_cell_angle_beta 93.299(2)
_cell_angle_gamma 90.00
_cell_formula_units_Z 4
_cell_length_a 10.3212(4)
_cell_length_b 8.8807(3)
_cell_length_c 7.5565(3)
_cell_measurement_reflns_used 331
_cell_measurement_temperature 120(2)
_cell_measurement_theta_max 50
_cell_measurement_theta_min 3
_cell_volume 691.48(4)
_computing_cell_refinement 'SAINTPlus (Bruker, 1998a)'
_computing_data_collection 'SMART (Bruker, 1998b)'
_computing_data_reduction 'SAINTPlus (Bruker, 1998a)'
_computing_molecular_graphics 'SHELXTL ver. 5.1 (Sheldrick, 1998b)'
_computing_publication_material 'SHELXTL ver. 5.1 (Sheldrick, 1998b)'
_computing_structure_refinement 'SHELXTL ver. 5.1 (Sheldrick, 1998b)'
_computing_structure_solution 'SHELXTL ver. 5.1 (Sheldrick, 1998b)'
_diffrn_ambient_temperature 120(2)
_diffrn_measured_fraction_theta_full 0.985
_diffrn_measured_fraction_theta_max 0.985
_diffrn_measurement_device_type 'Bruker SMART 1000 CCD area detector'
_diffrn_measurement_method 'phi and omega scans'
_diffrn_radiation_monochromator graphite
_diffrn_radiation_source 'fine-focus sealed tube'
_diffrn_radiation_type MoK\a
_diffrn_radiation_wavelength 0.71073
_diffrn_reflns_av_R_equivalents 0.0203
_diffrn_reflns_av_sigmaI/netI 0.0132
_diffrn_reflns_limit_h_max 22
_diffrn_reflns_limit_h_min -21
_diffrn_reflns_limit_k_max 19
_diffrn_reflns_limit_k_min -19
_diffrn_reflns_limit_l_max 16
_diffrn_reflns_limit_l_min -16
_diffrn_reflns_number 13087
_diffrn_reflns_theta_full 50.00
_diffrn_reflns_theta_max 50.00
_diffrn_reflns_theta_min 3.03
_exptl_absorpt_coefficient_mu 0.675
_exptl_absorpt_correction_T_max 0.888
_exptl_absorpt_correction_T_min 0.871
_exptl_absorpt_correction_type multi-scan
_exptl_absorpt_process_details 'SADABS (Sheldrick, 1998a)'
_exptl_crystal_colour colorless
_exptl_crystal_density_diffrn 1.559
_exptl_crystal_density_method 'not measured'
_exptl_crystal_description prizm
_exptl_crystal_F_000 344
_exptl_crystal_size_max 0.21
_exptl_crystal_size_mid 0.19
_exptl_crystal_size_min 0.18
_refine_diff_density_max 0.847
_refine_diff_density_min -0.418
_refine_diff_density_rms 0.072
_refine_ls_extinction_method none
_refine_ls_goodness_of_fit_ref 1.009
_refine_ls_hydrogen_treatment refall
_refine_ls_matrix_type full
_refine_ls_number_parameters 62
_refine_ls_number_reflns 3584
_refine_ls_number_restraints 0
_refine_ls_restrained_S_all 1.009
_refine_ls_R_factor_all 0.0405
_refine_ls_R_factor_gt 0.0349
_refine_ls_shift/su_max 0.000
_refine_ls_shift/su_mean 0.000
_refine_ls_structure_factor_coef Fsqd
_refine_ls_weighting_details 'calc w=1/[\s^2^(Fo^2^)+(0.0200P)^2^+0.5000P] where P=(Fo^2^+2Fc^2^)/3'
_refine_ls_weighting_scheme calc
_refine_ls_wR_factor_gt 0.0718
_refine_ls_wR_factor_ref 0.0741
_reflns_number_gt 2992
_reflns_number_total 3584
_reflns_threshold_expression I>2\s(I)
_cod_data_source_file jp203730b_si_002.cif
_cod_data_source_block a
_cod_depositor_comments
;
The following automatic conversions were performed:

'_symmetry_cell_setting' value 'Monoclinic' changed to 'monoclinic'
according to /home/saulius/struct/CIF-dictionaries/cif_core.dic
dictionary named 'cif_core.dic' version 2.4.1 from 2010-06-29.

Automatic conversion script
Id: cif_fix_values 1715 2011-07-08 13:25:40Z adriana 
;
_cod_original_sg_symbol_H-M 'C 2/c'
_cod_database_code 1501721

loop_
_symmetry_equiv_pos_as_xyz
'x, y, z'
'-x, y, -z+1/2'
'x+1/2, y+1/2, z'
'-x+1/2, y+1/2, -z+1/2'
'-x, -y, -z'
'x, -y, z-1/2'
'-x+1/2, -y+1/2, -z'
'x+1/2, -y+1/2, z-1/2'

loop_
_atom_site_label
_atom_site_type_symbol
_atom_site_fract_x
_atom_site_fract_y
_atom_site_fract_z
_atom_site_U_iso_or_equiv
_atom_site_adp_type
_atom_site_occupancy
_atom_site_symmetry_multiplicity
_atom_site_calc_flag
_atom_site_refinement_flags
N1 N 0.06500(5) 0.31952(5) 0.12002(6) 0.01767(7) Uani 1 1 d .
C2 C 0.17349(5) 0.23553(7) 0.20051(8) 0.01909(8) Uani 1 1 d .
C4 C 0.02767(6) 0.23863(7) 0.49505(7) 0.01945(8) Uani 1 1 d .
C9 C 0.0000 0.40967(9) 0.2500 0.01915(11) Uani 1 2 d S
S3 S 0.136222(14) 0.107493(17) 0.38362(2) 0.01914(3) Uani 1 1 d .
H4A H 0.0824(12) 0.3138(13) 0.5559(16) 0.026(3) Uiso 1 1 d .
H2A H 0.2347(12) 0.3110(14) 0.2496(16) 0.026(3) Uiso 1 1 d .
H2B H 0.2117(12) 0.1724(14) 0.1070(16) 0.029(3) Uiso 1 1 d .
H4B H -0.0179(12) 0.1780(14) 0.5769(16) 0.029(3) Uiso 1 1 d .
H9 H 0.0626(11) 0.4754(13) 0.3135(16) 0.026(3) Uiso 1 1 d .

loop_
_atom_site_aniso_label
_atom_site_aniso_U_11
_atom_site_aniso_U_22
_atom_site_aniso_U_33
_atom_site_aniso_U_23
_atom_site_aniso_U_13
_atom_site_aniso_U_12
N1 0.01863(16) 0.01768(15) 0.01673(15) 0.00174(12) 0.00115(12) -0.00038(13)
C2 0.01666(17) 0.0210(2) 0.01967(19) 0.00247(15) 0.00192(14) -0.00003(15)
C4 0.02051(19) 0.0223(2) 0.01546(17) 0.00020(15) 0.00032(14) -0.00020(16)
C9 0.0223(3) 0.0151(2) 0.0201(3) 0.000 0.0011(2) 0.000
S3 0.01927(6) 0.01752(5) 0.02045(6) 0.00285(4) -0.00032(4) 0.00117(4)

loop_
_atom_type_symbol
_atom_type_description
_atom_type_scat_dispersion_real
_atom_type_scat_dispersion_imag
_atom_type_scat_source
C C 0.0033 0.0016 'International Tables Vol C Tables 4.2.6.8 and 6.1.1.4'
H H 0.0000 0.0000 'International Tables Vol C Tables 4.2.6.8 and 6.1.1.4'
N N 0.0061 0.0033 'International Tables Vol C Tables 4.2.6.8 and 6.1.1.4'
S S 0.1246 0.1234 'International Tables Vol C Tables 4.2.6.8 and 6.1.1.4'

loop_
_geom_angle_atom_site_label_1
_geom_angle_atom_site_label_2
_geom_angle_atom_site_label_3
_geom_angle
_geom_angle_site_symmetry_1
C4 N1 C2 117.70(5) 2
C4 N1 C9 111.30(4) 2
C2 N1 C9 111.94(4) .
N1 C2 S3 116.20(4) .
N1 C2 H2A 105.8(7) .
S3 C2 H2A 107.2(7) .
N1 C2 H2B 108.6(7) .
S3 C2 H2B 107.0(7) .
H2A C2 H2B 112.2(10) .
N1 C4 S3 115.82(4) 2
N1 C4 H4A 106.8(7) 2
S3 C4 H4A 107.3(7) .
N1 C4 H4B 109.5(8) 2
S3 C4 H4B 105.8(7) .
H4A C4 H4B 111.8(10) .
N1 C9 N1 113.49(6) 2
N1 C9 H9 108.3(7) 2
N1 C9 H9 110.0(7) .
C2 S3 C4 96.37(3) .

loop_
_geom_bond_atom_site_label_1
_geom_bond_atom_site_label_2
_geom_bond_distance
_geom_bond_site_symmetry_2
N1 C4 1.4461(8) 2
N1 C2 1.4497(7) .
C2 S3 1.8484(6) .
C2 H2A 0.979(12) .
C2 H2B 1.000(12) .
C4 S3 1.8518(6) .
C4 H4A 0.973(12) .
C4 H4B 0.963(12) .
C9 N1 1.4600(6) 2
C9 H9 0.976(12) .

loop_
_geom_torsion_atom_site_label_1
_geom_torsion_atom_site_label_2
_geom_torsion_atom_site_label_3
_geom_torsion_atom_site_label_4
_geom_torsion
_geom_torsion_site_symmetry_1
_geom_torsion_site_symmetry_4
C4 N1 C2 S3 -73.95(6) 2 .
C9 N1 C2 S3 56.88(6) . .
C4 N1 C9 N1 67.55(4) 2 2
C2 N1 C9 N1 -66.48(4) . 2
N1 C2 S3 C4 -42.76(5) . .
N1 C4 S3 C2 43.86(5) 2 .
